data_2231999
loop_
_publ_author_name
'Wu, Jian'

_publ_section_title
;
 (<i>E</i>)-2-{1-[(6-Chloropyridin-3-yl)methyl]imidazolidin-2-ylidene}-2-cyano-<i>N</i>-(2-methylphenyl)acetamide
;
_journal_coeditor_code NG5220
_journal_issue 10
_journal_name_full 'Acta Crystallographica Section E'
_journal_page_first o2697
_journal_paper_doi 10.1107/S1600536811037524
_journal_volume 67
_journal_year 2011
_chemical_formula_iupac 'C19 H18 Cl N5 O'
_chemical_formula_moiety 'C19 H18 Cl N5 O'
_chemical_formula_sum 'C19 H18 Cl N5 O'
_chemical_formula_weight 367.83
_chemical_name_systematic
;
(<i>E</i>)-2-{1-[(6-Chloropyridin-3-yl)methyl]imidazolidin-2-ylidene}-
2-cyano-<i>N</i>-(2-methylphenyl)acetamide
;
_space_group_IT_number 14
_symmetry_cell_setting monoclinic
_symmetry_space_group_name_Hall '-P 2ybc'
_symmetry_space_group_name_H-M 'P 1 21/c 1'
_atom_sites_solution_hydrogens geom
_atom_sites_solution_primary direct
_atom_sites_solution_secondary difmap
_audit_creation_method SHELXL-97
_cell_angle_alpha 90.00
_cell_angle_beta 97.007(3)
_cell_angle_gamma 90.00
_cell_formula_units_Z 4
_cell_length_a 16.2019(18)
_cell_length_b 7.6240(9)
_cell_length_c 14.7368(18)
_cell_measurement_reflns_used 19209
_cell_measurement_temperature 293(2)
_cell_measurement_theta_max 25.99
_cell_measurement_theta_min 1.27
_cell_volume 1806.7(4)
_computing_cell_refinement 'SAINT (Bruker, 2002)'
_computing_data_collection 'APEX2 (Bruker, 2002)'
_computing_data_reduction 'SAINT (Bruker, 2002)'
_computing_molecular_graphics 'ORTEP-3 for Windows (Farrugia, 1997)'
_computing_publication_material 'WinGX (Farrugia, 1999)'
_computing_structure_refinement 'SHELXL97 (Sheldrick, 2008)'
_computing_structure_solution 'SHELXS97 (Sheldrick, 2008)'
_diffrn_ambient_temperature 293(2)
_diffrn_measured_fraction_theta_full 0.989
_diffrn_measured_fraction_theta_max 0.989
_diffrn_measurement_device_type 'Bruker APEXII CCD area-detector'
_diffrn_measurement_method '\f and \w'
_diffrn_radiation_monochromator graphite
_diffrn_radiation_source 'fine-focus sealed tube'
_diffrn_radiation_type MoK\a
_diffrn_radiation_wavelength 0.71073
_diffrn_reflns_av_R_equivalents 0.0599
_diffrn_reflns_av_sigmaI/netI 0.0390
_diffrn_reflns_limit_h_max 19
_diffrn_reflns_limit_h_min -19
_diffrn_reflns_limit_k_max 9
_diffrn_reflns_limit_k_min -9
_diffrn_reflns_limit_l_max 17
_diffrn_reflns_limit_l_min -18
_diffrn_reflns_number 19209
_diffrn_reflns_theta_full 25.99
_diffrn_reflns_theta_max 25.99
_diffrn_reflns_theta_min 1.27
_diffrn_standards_interval_count 0
_diffrn_standards_interval_time 0
_diffrn_standards_number 0
_exptl_absorpt_coefficient_mu 0.230
_exptl_absorpt_correction_T_max 0.9533
_exptl_absorpt_correction_T_min 0.9427
_exptl_absorpt_correction_type multi-scan
_exptl_absorpt_process_details '(SADABS; Sheldrick, 1997)'
_exptl_crystal_colour colourless
_exptl_crystal_density_diffrn 1.352
_exptl_crystal_density_method 'not measured'
_exptl_crystal_description prism
_exptl_crystal_F_000 768
_exptl_crystal_size_max 0.26
_exptl_crystal_size_mid 0.23
_exptl_crystal_size_min 0.21
_refine_diff_density_max 0.221
_refine_diff_density_min -0.283
_refine_ls_extinction_method none
_refine_ls_goodness_of_fit_ref 1.032
_refine_ls_hydrogen_treatment constr
_refine_ls_matrix_type full
_refine_ls_number_parameters 238
_refine_ls_number_reflns 3512
_refine_ls_number_restraints 0
_refine_ls_restrained_S_all 1.032
_refine_ls_R_factor_all 0.0668
_refine_ls_R_factor_gt 0.0486
_refine_ls_shift/su_max 0.001
_refine_ls_shift/su_mean 0.000
_refine_ls_structure_factor_coef Fsqd
_refine_ls_weighting_details 'calc w=1/[\s^2^(Fo^2^)+(0.0717P)^2^+0.3718P] where P=(Fo^2^+2Fc^2^)/3'
_refine_ls_weighting_scheme calc
_refine_ls_wR_factor_gt 0.1292
_refine_ls_wR_factor_ref 0.1387
_reflns_number_gt 2618
_reflns_number_total 3512
_reflns_threshold_expression I>2\s(I)
_cod_data_source_file ng5220.cif
_cod_data_source_block I
_cod_original_sg_symbol_H-M 'P 21/c'
_cod_database_code 2231999
_cod_database_fobs_code 2231999

loop_
_symmetry_equiv_pos_as_xyz
'x, y, z'
'-x, y+1/2, -z+1/2'
'-x, -y, -z'
'x, -y-1/2, z-1/2'

loop_
_atom_site_type_symbol
_atom_site_label
_atom_site_fract_x
_atom_site_fract_y
_atom_site_fract_z
_atom_site_U_iso_or_equiv
_atom_site_adp_type
_atom_site_calc_flag
_atom_site_refinement_flags
_atom_site_occupancy
_atom_site_symmetry_multiplicity
C C1 0.48863(12) -0.2075(2) -0.41527(13) 0.0530(5) Uani d . 1 1
C C2 0.42330(13) -0.1992(3) -0.48356(13) 0.0598(5) Uani d . 1 1
H H2 0.4244 -0.2600 -0.5381 0.072 Uiso calc R 1 1
C C3 0.35610(13) -0.0979(3) -0.46850(13) 0.0552(5) Uani d . 1 1
H H3 0.3105 -0.0890 -0.5132 0.066 Uiso calc R 1 1
C C4 0.35663(11) -0.0093(2) -0.38658(12) 0.0477(4) Uani d . 1 1
C C5 0.42631(13) -0.0274(3) -0.32411(14) 0.0623(6) Uani d . 1 1
H H5 0.4278 0.0335 -0.2693 0.075 Uiso calc R 1 1
C C6 0.28226(13) 0.0973(3) -0.36788(15) 0.0641(6) Uani d . 1 1
H H6A 0.2542 0.1407 -0.4254 0.077 Uiso calc R 1 1
H H6B 0.2437 0.0219 -0.3407 0.077 Uiso calc R 1 1
N N2 0.30409(10) 0.2454(2) -0.30700(11) 0.0570(4) Uani d . 1 1
C C8 0.32548(15) 0.5482(3) -0.28080(15) 0.0673(6) Uani d . 1 1
H H8A 0.3771 0.5860 -0.2461 0.081 Uiso calc R 1 1
H H8B 0.2989 0.6479 -0.3132 0.081 Uiso calc R 1 1
C C9 0.26236(11) 0.2939(2) -0.23634(12) 0.0497(5) Uani d . 1 1
C C10 0.22032(12) 0.1820(2) -0.18154(13) 0.0506(5) Uani d . 1 1
C C11 0.23108(16) -0.0018(3) -0.18395(18) 0.0735(6) Uani d . 1 1
C C12 0.17737(11) 0.2533(2) -0.10901(12) 0.0479(4) Uani d . 1 1
H H12B 0.1949 -0.1608 0.0393 0.108(10) Uiso d R 1 1
H H12C 0.1391 -0.2427 0.1011 0.117(11) Uiso d R 1 1
H H12A 0.1041 -0.2307 -0.0043 0.133(11) Uiso d R 1 1
C C13 0.10396(11) 0.1528(3) 0.02201(14) 0.0540(5) Uani d . 1 1
C C14 0.07069(13) 0.3118(3) 0.04596(15) 0.0631(6) Uani d . 1 1
H H14 0.0718 0.4087 0.0078 0.076 Uiso calc R 1 1
C C15 0.03602(16) 0.3252(4) 0.12656(17) 0.0790(7) Uani d . 1 1
H H15 0.0133 0.4313 0.1424 0.095 Uiso calc R 1 1
C C16 0.03473(18) 0.1828(4) 0.18372(18) 0.0889(8) Uani d . 1 1
H H16 0.0118 0.1928 0.2384 0.107 Uiso calc R 1 1
C C17 0.06735(16) 0.0262(4) 0.15965(18) 0.0836(7) Uani d . 1 1
H H17 0.0658 -0.0694 0.1986 0.100 Uiso calc R 1 1
C C18 0.10247(13) 0.0055(3) 0.07951(16) 0.0652(6) Uani d . 1 1
C C19 0.13699(18) -0.1683(3) 0.0544(2) 0.0883(8) Uani d . 1 1
N N1 0.49193(11) -0.1261(2) -0.33656(12) 0.0644(5) Uani d . 1 1
C C7 0.33994(16) 0.4000(3) -0.34602(16) 0.0731(7) Uani d . 1 1
H H7A 0.3124 0.4240 -0.4069 0.088 Uiso calc R 1 1
H H7B 0.3989 0.3835 -0.3493 0.088 Uiso calc R 1 1
N N3 0.27094(11) 0.4658(2) -0.22247(11) 0.0592(4) Uani d . 1 1
H H3A 0.2465 0.5223 -0.1828 0.071 Uiso calc R 1 1
N N4 0.2387(2) -0.1517(3) -0.1790(2) 0.1184(10) Uani d . 1 1
N N5 0.13992(11) 0.1309(2) -0.05957(12) 0.0611(5) Uani d . 1 1
H H5A 0.1381 0.0262 -0.0814 0.073 Uiso calc R 1 1
O O1 0.17555(9) 0.41125(17) -0.09060(9) 0.0620(4) Uani d . 1 1
Cl Cl1 0.57548(4) -0.33450(9) -0.43072(4) 0.0805(2) Uani d . 1 1

loop_
_atom_site_aniso_label
_atom_site_aniso_U_11
_atom_site_aniso_U_22
_atom_site_aniso_U_33
_atom_site_aniso_U_12
_atom_site_aniso_U_13
_atom_site_aniso_U_23
C1 0.0587(11) 0.0458(10) 0.0560(11) 0.0075(8) 0.0131(9) -0.0006(9)
C2 0.0789(13) 0.0558(12) 0.0450(11) 0.0146(10) 0.0080(9) -0.0111(9)
C3 0.0672(12) 0.0540(11) 0.0427(10) 0.0125(9) -0.0005(8) -0.0057(8)
C4 0.0561(10) 0.0442(10) 0.0431(10) 0.0042(8) 0.0076(8) -0.0042(8)
C5 0.0650(12) 0.0714(14) 0.0496(11) 0.0127(10) 0.0032(9) -0.0184(10)
C6 0.0623(12) 0.0744(14) 0.0548(12) 0.0141(10) 0.0040(9) -0.0206(10)
N2 0.0692(10) 0.0508(10) 0.0532(9) 0.0108(8) 0.0160(8) -0.0081(8)
C8 0.0861(15) 0.0555(12) 0.0639(13) 0.0111(11) 0.0236(11) 0.0056(10)
C9 0.0564(10) 0.0471(11) 0.0452(10) 0.0146(8) 0.0046(8) -0.0048(8)
C10 0.0572(11) 0.0408(10) 0.0540(11) 0.0068(8) 0.0072(8) -0.0082(8)
C11 0.0889(16) 0.0509(14) 0.0875(16) 0.0048(11) 0.0375(13) -0.0124(11)
C12 0.0520(10) 0.0436(10) 0.0473(10) 0.0052(8) 0.0027(8) -0.0048(8)
C13 0.0453(10) 0.0568(12) 0.0600(12) -0.0044(8) 0.0067(8) -0.0024(9)
C14 0.0614(12) 0.0642(14) 0.0654(13) 0.0096(10) 0.0145(10) 0.0006(10)
C15 0.0834(16) 0.0865(18) 0.0714(15) 0.0118(13) 0.0267(13) -0.0074(13)
C16 0.0936(19) 0.108(2) 0.0700(16) 0.0016(16) 0.0287(14) 0.0055(16)
C17 0.0858(17) 0.0905(19) 0.0765(17) -0.0106(14) 0.0182(14) 0.0223(14)
C18 0.0568(11) 0.0588(13) 0.0791(15) -0.0077(10) 0.0051(11) 0.0058(11)
C19 0.0933(19) 0.0552(15) 0.117(2) -0.0042(13) 0.0150(16) 0.0151(15)
N1 0.0613(10) 0.0739(12) 0.0561(10) 0.0134(9) -0.0004(8) -0.0134(9)
C7 0.0949(17) 0.0642(14) 0.0654(14) 0.0189(12) 0.0303(12) 0.0051(11)
N3 0.0820(11) 0.0422(9) 0.0569(10) 0.0107(8) 0.0229(8) -0.0018(7)
N4 0.178(3) 0.0454(13) 0.150(2) 0.0096(14) 0.092(2) -0.0105(13)
N5 0.0693(11) 0.0447(9) 0.0724(12) -0.0027(8) 0.0210(9) -0.0106(8)
O1 0.0873(10) 0.0426(8) 0.0596(9) 0.0034(7) 0.0229(7) -0.0087(6)
Cl1 0.0730(4) 0.0846(5) 0.0850(5) 0.0292(3) 0.0141(3) -0.0110(3)

loop_
_atom_type_symbol
_atom_type_description
_atom_type_scat_dispersion_real
_atom_type_scat_dispersion_imag
_atom_type_scat_source
C C 0.0033 0.0016 'International Tables Vol C Tables 4.2.6.8 and 6.1.1.4'
H H 0.0000 0.0000 'International Tables Vol C Tables 4.2.6.8 and 6.1.1.4'
N N 0.0061 0.0033 'International Tables Vol C Tables 4.2.6.8 and 6.1.1.4'
O O 0.0106 0.0060 'International Tables Vol C Tables 4.2.6.8 and 6.1.1.4'
Cl Cl 0.1484 0.1585 'International Tables Vol C Tables 4.2.6.8 and 6.1.1.4'

loop_
_geom_angle_atom_site_label_1
_geom_angle_atom_site_label_2
_geom_angle_atom_site_label_3
_geom_angle
N1 C1 C2 124.94(18)
N1 C1 Cl1 115.56(15)
C2 C1 Cl1 119.50(15)
C1 C2 C3 117.60(18)
C1 C2 H2 121.2
C3 C2 H2 121.2
C2 C3 C4 119.67(18)
C2 C3 H3 120.2
C4 C3 H3 120.2
C5 C4 C3 116.93(17)
C5 C4 C6 122.82(17)
C3 C4 C6 120.23(17)
N1 C5 C4 124.64(18)
N1 C5 H5 117.7
C4 C5 H5 117.7
N2 C6 C4 113.00(17)
N2 C6 H6A 109.0
C4 C6 H6A 109.0
N2 C6 H6B 109.0
C4 C6 H6B 109.0
H6A C6 H6B 107.8
C9 N2 C6 125.12(18)
C9 N2 C7 109.92(16)
C6 N2 C7 117.40(17)
N3 C8 C7 101.83(18)
N3 C8 H8A 111.4
C7 C8 H8A 111.4
N3 C8 H8B 111.4
C7 C8 H8B 111.4
H8A C8 H8B 109.3
N3 C9 N2 109.43(17)
N3 C9 C10 123.91(16)
N2 C9 C10 126.56(17)
C9 C10 C11 121.14(18)
C9 C10 C12 120.36(16)
C11 C10 C12 117.51(19)
N4 C11 C10 174.7(3)
O1 C12 N5 121.52(17)
O1 C12 C10 123.60(18)
N5 C12 C10 114.85(16)
C14 C13 N5 122.25(19)
C14 C13 C18 120.5(2)
N5 C13 C18 117.29(19)
C15 C14 C13 119.7(2)
C15 C14 H14 120.2
C13 C14 H14 120.2
C16 C15 C14 120.5(2)
C16 C15 H15 119.8
C14 C15 H15 119.8
C17 C16 C15 119.6(2)
C17 C16 H16 120.2
C15 C16 H16 120.2
C16 C17 C18 122.2(2)
C16 C17 H17 118.9
C18 C17 H17 118.9
C17 C18 C13 117.6(2)
C17 C18 C19 121.1(2)
C13 C18 C19 121.4(2)
C18 C19 H12B 113.3
C18 C19 H12C 110.6
H12B C19 H12C 105.3
C18 C19 H12A 115.3
H12B C19 H12A 103.6
H12C C19 H12A 108.1
C1 N1 C5 116.21(17)
N2 C7 C8 104.54(17)
N2 C7 H7A 110.8
C8 C7 H7A 110.8
N2 C7 H7B 110.8
C8 C7 H7B 110.8
H7A C7 H7B 108.9
C9 N3 C8 113.30(16)
C9 N3 H3A 123.3
C8 N3 H3A 123.3
C12 N5 C13 129.02(17)
C12 N5 H5A 115.5
C13 N5 H5A 115.5

loop_
_geom_bond_atom_site_label_1
_geom_bond_atom_site_label_2
_geom_bond_distance
C1 N1 1.311(3)
C1 C2 1.370(3)
C1 Cl1 1.7458(19)
C2 C3 1.375(3)
C2 H2 0.9300
C3 C4 1.383(3)
C3 H3 0.9300
C4 C5 1.374(3)
C4 C6 1.506(3)
C5 N1 1.334(3)
C5 H5 0.9300
C6 N2 1.459(3)
C6 H6A 0.9700
C6 H6B 0.9700
N2 C9 1.360(2)
N2 C7 1.462(3)
C8 N3 1.449(3)
C8 C7 1.520(3)
C8 H8A 0.9700
C8 H8B 0.9700
C9 N3 1.331(2)
C9 C10 1.407(3)
C10 C11 1.413(3)
C10 C12 1.450(3)
C11 N4 1.151(3)
C12 O1 1.236(2)
C12 N5 1.370(3)
C13 C14 1.390(3)
C13 N5 1.408(3)
C13 C18 1.408(3)
C14 C15 1.378(3)
C14 H14 0.9300
C15 C16 1.376(4)
C15 H15 0.9300
C16 C17 1.370(4)
C16 H16 0.9300
C17 C18 1.381(4)
C17 H17 0.9300
C18 C19 1.502(4)
C19 H12B 0.9917
C19 H12C 0.8887
C19 H12A 1.0711
C7 H7A 0.9700
C7 H7B 0.9700
N3 H3A 0.8600
N5 H5A 0.8600

loop_
_geom_hbond_atom_site_label_D
_geom_hbond_atom_site_label_H
_geom_hbond_atom_site_label_A
_geom_hbond_site_symmetry_A
_geom_hbond_distance_DH
_geom_hbond_distance_HA
_geom_hbond_distance_DA
_geom_hbond_angle_DHA
N3 H3A N4 1_565 0.86 2.49 3.044(3) 123.0
N3 H3A O1 . 0.86 2.07 2.659(2) 125.5

loop_
_cod_related_entry_id
_cod_related_entry_database
_cod_related_entry_code
1 ChemSpider 30657056
